data_2220246
loop_
_publ_author_name
'Kargar, Hadi'
'Fun, Hoong-Kun'
'Kia, Reza'

_publ_section_title
{4,4'-Dibromo-2,2'-[2,2-dimethylpropane-1,3-diylbis(nitrilomethylidyne)]diphenolato-\k^4^<i>O</i>,<i>N</i>,<i>N</i>',<i>O</i>'}copper(II)
_journal_coeditor_code HY2161
_journal_issue 12
_journal_name_full 'Acta Crystallographica Section E'
_journal_page_first m1541
_journal_page_last m1542
_journal_paper_doi 10.1107/S1600536808036635
_journal_volume 64
_journal_year 2008
_chemical_formula_iupac '[Cu (C19 H18 Br2 N2 O2)]'
_chemical_formula_moiety 'C19 H18 Br2 Cu N2 O2'
_chemical_formula_sum 'C19 H18 Br2 Cu N2 O2'
_chemical_formula_weight 529.71
_chemical_name_systematic
;
{4,4'-Dibromo-2,2'-[2,2-dimethylpropane-1,3-
diylbis(nitrilomethylidyne)]diphenolato-
\k^4^<i>O</i>,<i>N</i>,<i>N</i>',<i>O</i>'}copper(II)
;
_space_group_IT_number 2
_symmetry_cell_setting triclinic
_symmetry_space_group_name_Hall '-P 1'
_symmetry_space_group_name_H-M 'P -1'
_atom_sites_solution_hydrogens geom
_atom_sites_solution_primary direct
_atom_sites_solution_secondary difmap
_audit_creation_method SHELXL-97
_cell_angle_alpha 75.210(2)
_cell_angle_beta 78.913(2)
_cell_angle_gamma 73.435(2)
_cell_formula_units_Z 2
_cell_length_a 9.1416(3)
_cell_length_b 9.6398(3)
_cell_length_c 11.5382(3)
_cell_measurement_reflns_used 9921
_cell_measurement_temperature 100.00(10)
_cell_measurement_theta_max 33.83
_cell_measurement_theta_min 2.16
_cell_volume 934.42(5)
_computing_cell_refinement 'SAINT (Bruker, 2007)'
_computing_data_collection 'APEX2 (Bruker, 2007)'
_computing_data_reduction 'SAINT (Bruker, 2007)'
_computing_molecular_graphics 'SHELXTL (Sheldrick, 2008)'
_computing_publication_material 'SHELXTL (Sheldrick, 2008) and PLATON (Spek, 2003)'
_computing_structure_refinement 'SHELXTL (Sheldrick, 2008)'
_computing_structure_solution 'SHELXTL (Sheldrick, 2008)'
_diffrn_ambient_temperature 100.00(10)
_diffrn_measured_fraction_theta_full 0.992
_diffrn_measured_fraction_theta_max 0.992
_diffrn_measurement_device_type
;
Bruker SMART APEXII CCD area-detector
;
_diffrn_measurement_method '\f and \w'
_diffrn_radiation_monochromator graphite
_diffrn_radiation_source 'fine-focus sealed tube'
_diffrn_radiation_type MoK\a
_diffrn_radiation_wavelength 0.71073
_diffrn_reflns_av_R_equivalents 0.0370
_diffrn_reflns_av_sigmaI/netI 0.0296
_diffrn_reflns_limit_h_max 12
_diffrn_reflns_limit_h_min -12
_diffrn_reflns_limit_k_max 13
_diffrn_reflns_limit_k_min -13
_diffrn_reflns_limit_l_max 16
_diffrn_reflns_limit_l_min -16
_diffrn_reflns_number 29164
_diffrn_reflns_theta_full 30.00
_diffrn_reflns_theta_max 30.00
_diffrn_reflns_theta_min 1.84
_exptl_absorpt_coefficient_mu 5.461
_exptl_absorpt_correction_T_max 0.4429
_exptl_absorpt_correction_T_min 0.1954
_exptl_absorpt_correction_type multi-scan
_exptl_absorpt_process_details '(<i>SADABS</i>; Bruker, 2001)'
_exptl_crystal_colour red
_exptl_crystal_density_diffrn 1.883
_exptl_crystal_density_method 'not measured'
_exptl_crystal_description block
_exptl_crystal_F_000 522
_exptl_crystal_size_max 0.41
_exptl_crystal_size_mid 0.21
_exptl_crystal_size_min 0.15
_refine_diff_density_max 1.268
_refine_diff_density_min -0.607
_refine_ls_extinction_method none
_refine_ls_goodness_of_fit_ref 1.071
_refine_ls_hydrogen_treatment constr
_refine_ls_matrix_type full
_refine_ls_number_parameters 235
_refine_ls_number_reflns 5410
_refine_ls_number_restraints 0
_refine_ls_restrained_S_all 1.071
_refine_ls_R_factor_all 0.0474
_refine_ls_R_factor_gt 0.0329
_refine_ls_shift/su_max 0.002
_refine_ls_shift/su_mean 0.000
_refine_ls_structure_factor_coef Fsqd
_refine_ls_weighting_details 'calc w=1/[\s^2^(Fo^2^)+(0.0524P)^2^+0.5947P] where P=(Fo^2^+2Fc^2^)/3'
_refine_ls_weighting_scheme calc
_refine_ls_wR_factor_gt 0.0831
_refine_ls_wR_factor_ref 0.0931
_reflns_number_gt 4345
_reflns_number_total 5410
_reflns_threshold_expression I>2\s(I)
_cod_data_source_file hy2161.cif
_cod_data_source_block I
_cod_depositor_comments
;
The following automatic conversions were performed:
'_symmetry_cell_setting' value 'Triclinic' changed to 'triclinic'
according to '/home/saulius/struct/CIF-dictionaries/cif_core.dic'
dictionary named 'cif_core.dic' version 2.4.1 from 2010-06-29.

Automatic conversion script
Id: cif_fix_enum 1527 2010-12-29 10:47:43Z saulius 

The following automatic conversions were performed:

'_symmetry_cell_setting' value 'Triclinic' changed to 'triclinic'
according to /home/saulius/struct/CIF-dictionaries/cif_core.dic
dictionary named 'cif_core.dic' version 2.4.1 from 2010-06-29.

Automatic conversion script
Id: cif_fix_values 1715 2011-07-08 13:25:40Z adriana 
;
_cod_database_code 2220246
_cod_database_fobs_code 2220246

loop_
_symmetry_equiv_pos_as_xyz
'x, y, z'
'-x, -y, -z'

loop_
_atom_site_type_symbol
_atom_site_label
_atom_site_fract_x
_atom_site_fract_y
_atom_site_fract_z
_atom_site_U_iso_or_equiv
_atom_site_adp_type
_atom_site_calc_flag
_atom_site_refinement_flags
_atom_site_occupancy
Cu Cu1 0.60215(4) 0.07295(3) 0.63222(3) 0.01866(8) Uani d . 1
Br Br1 0.15151(3) -0.15996(3) 1.22034(2) 0.02498(8) Uani d . 1
Br Br2 0.80441(4) 0.43866(3) -0.00230(2) 0.02942(9) Uani d . 1
O O1 0.4262(2) 0.1481(2) 0.73927(16) 0.0210(4) Uani d . 1
O O2 0.5974(2) 0.2636(2) 0.53114(17) 0.0226(4) Uani d . 1
N N1 0.6688(3) -0.1090(2) 0.7503(2) 0.0195(4) Uani d . 1
N N2 0.6996(3) -0.0301(2) 0.5008(2) 0.0193(4) Uani d . 1
C C1 0.3696(3) 0.0739(3) 0.8409(2) 0.0187(5) Uani d . 1
C C2 0.2233(3) 0.1404(3) 0.8980(2) 0.0216(5) Uani d . 1
H H2A 0.1701 0.2336 0.8604 0.026 Uiso calc R 1
C C3 0.1577(3) 0.0712(3) 1.0073(2) 0.0222(5) Uani d . 1
H H3A 0.0617 0.1176 1.0423 0.027 Uiso calc R 1
C C4 0.2363(3) -0.0692(3) 1.0654(2) 0.0209(5) Uani d . 1
C C5 0.3765(3) -0.1391(3) 1.0130(2) 0.0202(5) Uani d . 1
H H5A 0.4274 -0.2325 1.0520 0.024 Uiso calc R 1
C C6 0.4441(3) -0.0708(3) 0.9004(2) 0.0182(5) Uani d . 1
C C7 0.5935(3) -0.1509(3) 0.8535(2) 0.0195(5) Uani d . 1
H H7A 0.6390 -0.2402 0.9019 0.023 Uiso calc R 1
C C8 0.8231(3) -0.1986(3) 0.7167(3) 0.0220(5) Uani d . 1
H H8A 0.8583 -0.2707 0.7877 0.026 Uiso calc R 1
H H8B 0.8935 -0.1347 0.6889 0.026 Uiso calc R 1
C C9 0.8276(3) -0.2804(3) 0.6167(2) 0.0215(5) Uani d . 1
C C10 0.7088(3) -0.1897(3) 0.5308(2) 0.0208(5) Uani d . 1
H H10A 0.7350 -0.2262 0.4566 0.025 Uiso calc R 1
H H10B 0.6084 -0.2049 0.5677 0.025 Uiso calc R 1
C C11 0.7379(3) 0.0315(3) 0.3905(2) 0.0191(5) Uani d . 1
H H11A 0.7818 -0.0304 0.3364 0.023 Uiso calc R 1
C C12 0.7183(3) 0.1880(3) 0.3441(2) 0.0184(5) Uani d . 1
C C13 0.7662(3) 0.2337(3) 0.2195(2) 0.0200(5) Uani d . 1
H H13A 0.8138 0.1630 0.1734 0.024 Uiso calc R 1
C C14 0.7432(3) 0.3807(3) 0.1663(2) 0.0206(5) Uani d . 1
C C15 0.6701(3) 0.4888(3) 0.2346(2) 0.0221(5) Uani d . 1
H H15A 0.6534 0.5887 0.1975 0.026 Uiso calc R 1
C C16 0.6231(3) 0.4473(3) 0.3559(2) 0.0221(5) Uani d . 1
H H16A 0.5755 0.5202 0.3999 0.027 Uiso calc R 1
C C17 0.6454(3) 0.2960(3) 0.4160(2) 0.0193(5) Uani d . 1
C C18 0.7856(3) -0.4283(3) 0.6727(3) 0.0255(6) Uani d . 1
H H18A 0.7886 -0.4782 0.6098 0.038 Uiso calc R 1
H H18B 0.6840 -0.4106 0.7165 0.038 Uiso calc R 1
H H18C 0.8580 -0.4889 0.7268 0.038 Uiso calc R 1
C C19 0.9898(3) -0.3061(3) 0.5469(3) 0.0267(6) Uani d . 1
H H19A 0.9944 -0.3565 0.4841 0.040 Uiso calc R 1
H H19B 1.0627 -0.3653 0.6011 0.040 Uiso calc R 1
H H19C 1.0142 -0.2124 0.5118 0.040 Uiso calc R 1

loop_
_atom_site_aniso_label
_atom_site_aniso_U_11
_atom_site_aniso_U_22
_atom_site_aniso_U_33
_atom_site_aniso_U_12
_atom_site_aniso_U_13
_atom_site_aniso_U_23
Cu1 0.02588(17) 0.01331(15) 0.01503(15) -0.00383(12) -0.00011(12) -0.00300(12)
Br1 0.03447(15) 0.02289(14) 0.01814(13) -0.01260(11) 0.00257(10) -0.00364(10)
Br2 0.04858(18) 0.01898(14) 0.01683(13) -0.00907(12) 0.00283(11) -0.00148(10)
O1 0.0275(9) 0.0161(9) 0.0166(9) -0.0040(7) 0.0010(7) -0.0029(7)
O2 0.0316(10) 0.0154(9) 0.0182(9) -0.0037(8) 0.0001(7) -0.0036(7)
N1 0.0240(11) 0.0159(10) 0.0180(10) -0.0030(8) -0.0029(8) -0.0047(9)
N2 0.0282(11) 0.0131(10) 0.0166(10) -0.0057(8) -0.0023(8) -0.0032(8)
C1 0.0268(13) 0.0156(11) 0.0162(11) -0.0069(10) -0.0036(9) -0.0055(9)
C2 0.0268(13) 0.0164(12) 0.0211(13) -0.0055(10) -0.0031(10) -0.0031(10)
C3 0.0245(13) 0.0219(13) 0.0217(13) -0.0070(10) -0.0001(10) -0.0080(11)
C4 0.0287(13) 0.0198(12) 0.0161(12) -0.0103(10) -0.0011(10) -0.0037(10)
C5 0.0286(13) 0.0170(12) 0.0160(12) -0.0079(10) -0.0029(10) -0.0027(10)
C6 0.0251(12) 0.0154(11) 0.0155(11) -0.0062(9) -0.0023(9) -0.0045(10)
C7 0.0258(13) 0.0154(11) 0.0171(12) -0.0039(10) -0.0046(10) -0.0028(10)
C8 0.0236(12) 0.0184(12) 0.0230(13) -0.0033(10) -0.0027(10) -0.0048(11)
C9 0.0262(13) 0.0162(12) 0.0213(13) -0.0040(10) -0.0029(10) -0.0042(10)
C10 0.0302(13) 0.0137(11) 0.0185(12) -0.0066(10) -0.0011(10) -0.0036(10)
C11 0.0256(12) 0.0147(11) 0.0170(12) -0.0049(9) -0.0026(9) -0.0037(9)
C12 0.0227(12) 0.0152(11) 0.0175(12) -0.0057(9) -0.0010(9) -0.0040(10)
C13 0.0246(12) 0.0187(12) 0.0173(12) -0.0057(10) -0.0012(10) -0.0056(10)
C14 0.0272(13) 0.0188(12) 0.0158(12) -0.0082(10) -0.0014(10) -0.0021(10)
C15 0.0303(14) 0.0137(11) 0.0212(13) -0.0059(10) -0.0039(10) -0.0011(10)
C16 0.0289(13) 0.0147(12) 0.0217(13) -0.0043(10) 0.0001(10) -0.0056(10)
C17 0.0232(12) 0.0162(11) 0.0181(12) -0.0052(9) -0.0013(9) -0.0038(10)
C18 0.0361(15) 0.0163(12) 0.0230(13) -0.0064(11) -0.0042(11) -0.0020(11)
C19 0.0269(14) 0.0234(14) 0.0287(15) -0.0048(11) 0.0008(11) -0.0083(12)

loop_
_atom_type_symbol
_atom_type_description
_atom_type_scat_dispersion_real
_atom_type_scat_dispersion_imag
_atom_type_scat_source
C C 0.0033 0.0016 'International Tables Vol C Tables 4.2.6.8 and 6.1.1.4'
H H 0.0000 0.0000 'International Tables Vol C Tables 4.2.6.8 and 6.1.1.4'
Br Br -0.2901 2.4595 'International Tables Vol C Tables 4.2.6.8 and 6.1.1.4'
Cu Cu 0.3201 1.2651 'International Tables Vol C Tables 4.2.6.8 and 6.1.1.4'
N N 0.0061 0.0033 'International Tables Vol C Tables 4.2.6.8 and 6.1.1.4'
O O 0.0106 0.0060 'International Tables Vol C Tables 4.2.6.8 and 6.1.1.4'

loop_
_geom_angle_atom_site_label_1
_geom_angle_atom_site_label_2
_geom_angle_atom_site_label_3
_geom_angle
O2 Cu1 O1 92.77(8)
O2 Cu1 N1 160.11(9)
O1 Cu1 N1 93.32(9)
O2 Cu1 N2 93.40(8)
O1 Cu1 N2 151.78(9)
N1 Cu1 N2 90.14(9)
C1 O1 Cu1 126.57(17)
C17 O2 Cu1 128.01(16)
C7 N1 C8 119.4(2)
C7 N1 Cu1 125.97(19)
C8 N1 Cu1 114.58(17)
C11 N2 C10 118.7(2)
C11 N2 Cu1 125.90(18)
C10 N2 Cu1 114.85(16)
O1 C1 C2 118.6(2)
O1 C1 C6 124.7(2)
C2 C1 C6 116.7(2)
C3 C2 C1 122.2(3)
C3 C2 H2A 118.9
C1 C2 H2A 118.9
C2 C3 C4 119.7(2)
C2 C3 H3A 120.1
C4 C3 H3A 120.1
C5 C4 C3 120.3(2)
C5 C4 Br1 119.8(2)
C3 C4 Br1 119.8(2)
C4 C5 C6 120.7(3)
C4 C5 H5A 119.7
C6 C5 H5A 119.7
C5 C6 C1 120.4(2)
C5 C6 C7 116.8(2)
C1 C6 C7 122.7(2)
N1 C7 C6 125.3(2)
N1 C7 H7A 117.3
C6 C7 H7A 117.3
N1 C8 C9 112.7(2)
N1 C8 H8A 109.0
C9 C8 H8A 109.0
N1 C8 H8B 109.0
C9 C8 H8B 109.0
H8A C8 H8B 107.8
C18 C9 C19 110.4(2)
C18 C9 C10 106.9(2)
C19 C9 C10 110.3(2)
C18 C9 C8 110.1(2)
C19 C9 C8 108.4(2)
C10 C9 C8 110.7(2)
N2 C10 C9 113.6(2)
N2 C10 H10A 108.8
C9 C10 H10A 108.8
N2 C10 H10B 108.8
C9 C10 H10B 108.8
H10A C10 H10B 107.7
N2 C11 C12 125.4(2)
N2 C11 H11A 117.3
C12 C11 H11A 117.3
C13 C12 C17 120.1(2)
C13 C12 C11 116.7(2)
C17 C12 C11 123.1(2)
C14 C13 C12 120.7(2)
C14 C13 H13A 119.7
C12 C13 H13A 119.7
C13 C14 C15 120.3(2)
C13 C14 Br2 119.65(19)
C15 C14 Br2 120.0(2)
C16 C15 C14 120.2(2)
C16 C15 H15A 119.9
C14 C15 H15A 119.9
C15 C16 C17 121.8(2)
C15 C16 H16A 119.1
C17 C16 H16A 119.1
O2 C17 C16 118.9(2)
O2 C17 C12 124.1(2)
C16 C17 C12 117.0(2)
C9 C18 H18A 109.5
C9 C18 H18B 109.5
H18A C18 H18B 109.5
C9 C18 H18C 109.5
H18A C18 H18C 109.5
H18B C18 H18C 109.5
C9 C19 H19A 109.5
C9 C19 H19B 109.5
H19A C19 H19B 109.5
C9 C19 H19C 109.5
H19A C19 H19C 109.5
H19B C19 H19C 109.5

loop_
_geom_bond_atom_site_label_1
_geom_bond_atom_site_label_2
_geom_bond_distance
_geom_bond_publ_flag
Cu1 O2 1.9027(19) y
Cu1 O1 1.9146(18) y
Cu1 N1 1.948(2) y
Cu1 N2 1.955(2) y
Br1 C4 1.902(3) ?
Br2 C14 1.901(3) ?
O1 C1 1.305(3) ?
O2 C17 1.303(3) ?
N1 C7 1.286(3) ?
N1 C8 1.467(3) ?
N2 C11 1.287(3) ?
N2 C10 1.470(3) ?
C1 C2 1.422(4) ?
C1 C6 1.425(4) ?
C2 C3 1.379(4) ?
C2 H2A 0.9300 ?
C3 C4 1.402(4) ?
C3 H3A 0.9300 ?
C4 C5 1.371(4) ?
C5 C6 1.411(4) ?
C5 H5A 0.9300 ?
C6 C7 1.442(4) ?
C7 H7A 0.9300 ?
C8 C9 1.544(4) ?
C8 H8A 0.9700 ?
C8 H8B 0.9700 ?
C9 C18 1.530(4) ?
C9 C19 1.531(4) ?
C9 C10 1.535(4) ?
C10 H10A 0.9700 ?
C10 H10B 0.9700 ?
C11 C12 1.437(4) ?
C11 H11A 0.9300 ?
C12 C13 1.413(4) ?
C12 C17 1.432(3) ?
C13 C14 1.366(4) ?
C13 H13A 0.9300 ?
C14 C15 1.405(4) ?
C15 C16 1.373(4) ?
C15 H15A 0.9300 ?
C16 C17 1.420(4) ?
C16 H16A 0.9300 ?
C18 H18A 0.9600 ?
C18 H18B 0.9600 ?
C18 H18C 0.9600 ?
C19 H19A 0.9600 ?
C19 H19B 0.9600 ?
C19 H19C 0.9600 ?

loop_
_geom_hbond_atom_site_label_D
_geom_hbond_atom_site_label_H
_geom_hbond_atom_site_label_A
_geom_hbond_site_symmetry_A
_geom_hbond_distance_DH
_geom_hbond_distance_HA
_geom_hbond_distance_DA
_geom_hbond_angle_DHA
_geom_hbond_publ_flag
C16 H16A O2 2_666 0.93 2.44 3.342(3) 163 y
C10 H10B Cg1 2_656 0.97 2.50 3.324(3) 142 y

loop_
_geom_torsion_atom_site_label_1
_geom_torsion_atom_site_label_2
_geom_torsion_atom_site_label_3
_geom_torsion_atom_site_label_4
_geom_torsion
O2 Cu1 O1 C1 -174.0(2)
N1 Cu1 O1 C1 -12.9(2)
N2 Cu1 O1 C1 83.6(3)
O1 Cu1 O2 C17 -151.9(2)
N1 Cu1 O2 C17 100.4(3)
N2 Cu1 O2 C17 0.6(2)
O2 Cu1 N1 C7 114.8(3)
O1 Cu1 N1 C7 7.2(2)
N2 Cu1 N1 C7 -144.8(2)
O2 Cu1 N1 C8 -61.9(3)
O1 Cu1 N1 C8 -169.52(17)
N2 Cu1 N1 C8 38.50(18)
O2 Cu1 N2 C11 0.1(2)
O1 Cu1 N2 C11 102.4(3)
N1 Cu1 N2 C11 -160.3(2)
O2 Cu1 N2 C10 -171.27(18)
O1 Cu1 N2 C10 -69.0(3)
N1 Cu1 N2 C10 28.31(19)
Cu1 O1 C1 C2 -169.15(18)
Cu1 O1 C1 C6 11.1(4)
O1 C1 C2 C3 -178.0(2)
C6 C1 C2 C3 1.9(4)
C1 C2 C3 C4 0.1(4)
C2 C3 C4 C5 -1.3(4)
C2 C3 C4 Br1 176.5(2)
C3 C4 C5 C6 0.4(4)
Br1 C4 C5 C6 -177.39(19)
C4 C5 C6 C1 1.7(4)
C4 C5 C6 C7 178.5(2)
O1 C1 C6 C5 177.1(2)
C2 C1 C6 C5 -2.7(4)
O1 C1 C6 C7 0.5(4)
C2 C1 C6 C7 -179.3(2)
C8 N1 C7 C6 177.2(2)
Cu1 N1 C7 C6 0.6(4)
C5 C6 C7 N1 176.6(2)
C1 C6 C7 N1 -6.7(4)
C7 N1 C8 C9 108.8(3)
Cu1 N1 C8 C9 -74.2(2)
N1 C8 C9 C18 -86.0(3)
N1 C8 C9 C19 153.1(2)
N1 C8 C9 C10 32.0(3)
C11 N2 C10 C9 115.7(3)
Cu1 N2 C10 C9 -72.2(2)
C18 C9 C10 N2 160.8(2)
C19 C9 C10 N2 -79.2(3)
C8 C9 C10 N2 40.8(3)
C10 N2 C11 C12 172.3(2)
Cu1 N2 C11 C12 1.2(4)
N2 C11 C12 C13 -179.2(3)
N2 C11 C12 C17 -3.2(4)
C17 C12 C13 C14 -0.2(4)
C11 C12 C13 C14 175.9(2)
C12 C13 C14 C15 -0.6(4)
C12 C13 C14 Br2 -178.50(19)
C13 C14 C15 C16 0.9(4)
Br2 C14 C15 C16 178.8(2)
C14 C15 C16 C17 -0.4(4)
Cu1 O2 C17 C16 176.52(18)
Cu1 O2 C17 C12 -2.5(4)
C15 C16 C17 O2 -179.5(2)
C15 C16 C17 C12 -0.4(4)
C13 C12 C17 O2 179.8(2)
C11 C12 C17 O2 3.9(4)
C13 C12 C17 C16 0.7(4)
C11 C12 C17 C16 -175.2(2)
